data_7052288
loop_
_publ_author_name
'Kara, Hulya'
'Adams, Christopher J.'
'Orpen, A. Guy'
'Podesta, Thomas J.'

_publ_section_title
;
 Pyridinium boronic acid salts in crystal synthesis
;
_journal_issue 10
_journal_name_full 'New Journal of Chemistry'
_journal_page_first 1461
_journal_paper_doi 10.1039/b604729g
_journal_volume 30
_journal_year 2006
_chemical_formula_sum 'C14 H18 B2 N2 O10 Pd S4'
_chemical_formula_weight 630.56
_chemical_name_systematic
;
?
;
_space_group_IT_number 2
_symmetry_cell_setting triclinic
_symmetry_space_group_name_Hall '-P 1'
_symmetry_space_group_name_H-M 'P -1'
_atom_sites_solution_hydrogens geom
_atom_sites_solution_primary direct
_atom_sites_solution_secondary difmap
_audit_creation_method SHELXL-97
_cell_angle_alpha 94.45(3)
_cell_angle_beta 95.44(3)
_cell_angle_gamma 92.08(3)
_cell_formula_units_Z 2
_cell_length_a 7.4820(15)
_cell_length_b 7.4948(15)
_cell_length_c 20.573(4)
_cell_measurement_reflns_used 4158
_cell_measurement_temperature 298(2)
_cell_measurement_theta_max 27.48
_cell_measurement_theta_min 2.73
_cell_volume 1143.9(4)
_computing_cell_refinement 'Bruker SMART'
_computing_data_collection 'Bruker SMART'
_computing_data_reduction 'Bruker SAINT'
_computing_molecular_graphics 'Bruker SHELXTL'
_computing_publication_material 'Bruker SHELXTL'
_computing_structure_refinement 'SHELXL-97 (Sheldrick, 1997)'
_computing_structure_solution 'SHELXS-97 (Sheldrick, 1990)'
_diffrn_ambient_temperature 298(2)
_diffrn_measured_fraction_theta_full 0.996
_diffrn_measured_fraction_theta_max 0.996
_diffrn_measurement_device_type 'CCD area detector'
_diffrn_measurement_method 'phi and omega scans'
_diffrn_radiation_monochromator graphite
_diffrn_radiation_source 'fine-focus sealed tube'
_diffrn_radiation_type MoK\a
_diffrn_radiation_wavelength 0.71073
_diffrn_reflns_av_R_equivalents 0.0424
_diffrn_reflns_av_sigmaI/netI 0.0496
_diffrn_reflns_limit_h_max 9
_diffrn_reflns_limit_h_min -9
_diffrn_reflns_limit_k_max 9
_diffrn_reflns_limit_k_min -9
_diffrn_reflns_limit_l_max 26
_diffrn_reflns_limit_l_min -26
_diffrn_reflns_number 13142
_diffrn_reflns_theta_full 27.48
_diffrn_reflns_theta_max 27.48
_diffrn_reflns_theta_min 1.00
_diffrn_standards_decay_% 0
_exptl_absorpt_coefficient_mu 1.230
_exptl_absorpt_correction_T_max 0.892
_exptl_absorpt_correction_T_min 0.828
_exptl_absorpt_correction_type psi-scan
_exptl_absorpt_process_details XPREP
_exptl_crystal_colour orange
_exptl_crystal_density_diffrn 1.831
_exptl_crystal_density_meas ?
_exptl_crystal_density_method .
_exptl_crystal_description plate
_exptl_crystal_F_000 632
_exptl_crystal_size_max 0.1
_exptl_crystal_size_mid 0.05
_exptl_crystal_size_min 0.03
_refine_diff_density_max 1.866
_refine_diff_density_min -0.808
_refine_diff_density_rms 0.129
_refine_ls_extinction_method none
_refine_ls_goodness_of_fit_ref 1.002
_refine_ls_hydrogen_treatment mixed
_refine_ls_matrix_type full
_refine_ls_number_parameters 322
_refine_ls_number_reflns 5232
_refine_ls_number_restraints 1
_refine_ls_restrained_S_all 1.003
_refine_ls_R_factor_all 0.0538
_refine_ls_R_factor_gt 0.0413
_refine_ls_shift/su_max 0.000
_refine_ls_shift/su_mean 0.000
_refine_ls_structure_factor_coef Fsqd
_refine_ls_weighting_details 'calc w=1/[\s^2^(Fo^2^)+(0.0470P)^2^+0.0754P] where P=(Fo^2^+2Fc^2^)/3'
_refine_ls_weighting_scheme calc
_refine_ls_wR_factor_gt 0.0885
_refine_ls_wR_factor_ref 0.0986
_reflns_number_gt 4065
_reflns_number_total 5232
_reflns_threshold_expression >2sigma(I)
_cod_data_source_file b604729g.txt
_cod_data_source_block 3
_cod_depositor_comments
;
The following automatic conversions were performed:
'_symmetry_cell_setting' value 'Triclinic' changed to 'triclinic'
according to '/home/saulius/struct/CIF-dictionaries/cif_core.dic'
dictionary named 'cif_core.dic' version 2.4.1 from 2010-06-29.

Automatic conversion script
Id: cif_fix_enum 1527 2010-12-29 10:47:43Z saulius 
;
_cod_original_sg_symbol_H-M P-1
_cod_database_code 7052288

loop_
_symmetry_equiv_pos_as_xyz
'x, y, z'
'-x, -y, -z'

loop_
_atom_site_label
_atom_site_type_symbol
_atom_site_fract_x
_atom_site_fract_y
_atom_site_fract_z
_atom_site_U_iso_or_equiv
_atom_site_adp_type
_atom_site_occupancy
_atom_site_symmetry_multiplicity
_atom_site_calc_flag
_atom_site_refinement_flags
_atom_site_disorder_assembly
_atom_site_disorder_group
Pd1 Pd -0.00049(4) 0.01179(3) 0.244181(12) 0.02821(10) Uani 1 1 d . . .
S1 S -0.05623(14) -0.02584(12) 0.35050(4) 0.0383(2) Uani 1 1 d . . .
C1 C -0.1198(5) 0.1803(5) 0.38043(17) 0.0345(8) Uani 1 1 d . . .
O1 O -0.1576(4) 0.2117(4) 0.43667(12) 0.0521(8) Uani 1 1 d . . .
S2 S -0.09579(16) 0.29820(12) 0.25480(4) 0.0426(3) Uani 1 1 d . . .
C2 C -0.1323(5) 0.3342(5) 0.33541(17) 0.0350(8) Uani 1 1 d . . .
O2 O -0.1729(4) 0.4800(3) 0.36019(12) 0.0509(8) Uani 1 1 d . . .
S3 S 0.09779(15) -0.27375(12) 0.23432(4) 0.0415(2) Uani 1 1 d . . .
C3 C 0.1380(5) -0.3090(5) 0.15439(17) 0.0346(8) Uani 1 1 d . . .
O3 O 0.1832(4) -0.4533(4) 0.12982(13) 0.0542(8) Uani 1 1 d . . .
S4 S 0.05098(14) 0.04760(12) 0.13735(4) 0.0379(2) Uani 1 1 d . . .
C4 C 0.1206(5) -0.1567(5) 0.10844(17) 0.0359(8) Uani 1 1 d . . .
O4 O 0.1585(5) -0.1896(4) 0.05220(13) 0.0567(8) Uani 1 1 d . . .
N1 N 0.7596(4) 0.5509(4) 0.49336(15) 0.0423(8) Uani 1 1 d . . .
H1A H 0.7922 0.4730 0.4644 0.051 Uiso 1 1 calc R . .
C5 C 0.7169(6) 0.4963(5) 0.55039(19) 0.0471(10) Uani 1 1 d . . .
H5A H 0.7245 0.3766 0.5588 0.056 Uiso 1 1 calc R . .
C6 C 0.6616(6) 0.6193(5) 0.59630(18) 0.0433(10) Uani 1 1 d . . .
H6B H 0.6311 0.5822 0.6361 0.052 Uiso 1 1 calc R . .
C7 C 0.6506(5) 0.7988(5) 0.58425(16) 0.0329(8) Uani 1 1 d . . .
C8 C 0.6995(5) 0.8467(5) 0.52436(17) 0.0399(9) Uani 1 1 d . . .
H8A H 0.6952 0.9657 0.5146 0.048 Uiso 1 1 calc R . .
C9 C 0.7536(6) 0.7214(6) 0.47968(17) 0.0452(10) Uani 1 1 d . . .
H9A H 0.7863 0.7549 0.4397 0.054 Uiso 1 1 calc R . .
B1 B 0.5849(6) 0.9416(5) 0.63724(19) 0.0337(9) Uani 1 1 d . . .
O5 O 0.5450(5) 0.8744(4) 0.69318(14) 0.0465(8) Uani 1 1 d . . .
H5C H 0.512(7) 0.923(7) 0.709(2) 0.056 Uiso 1 1 d . . .
O6 O 0.5721(4) 1.1116(4) 0.62235(13) 0.0452(7) Uani 1 1 d . . .
H6C H 0.545(7) 1.169(6) 0.646(2) 0.054 Uiso 1 1 d . . .
N2 N 0.2464(4) 0.4723(4) 0.99546(14) 0.0407(8) Uani 1 1 d . . .
H2A H 0.2155 0.5535 1.0236 0.049 Uiso 1 1 calc R . .
C10 C 0.2637(6) 0.3064(5) 1.01293(17) 0.0436(10) Uani 1 1 d . . .
H10A H 0.2400 0.2791 1.0547 0.052 Uiso 1 1 calc R . .
C11 C 0.3160(5) 0.1763(5) 0.96973(16) 0.0398(9) Uani 1 1 d . . .
H11A H 0.3286 0.0606 0.9824 0.048 Uiso 1 1 calc R . .
C12 C 0.3509(5) 0.2139(5) 0.90705(16) 0.0315(8) Uani 1 1 d . . .
C13 C 0.3279(5) 0.3893(5) 0.89035(17) 0.0399(9) Uani 1 1 d . . .
H13A H 0.3482 0.4199 0.8486 0.048 Uiso 1 1 calc R . .
C14 C 0.2753(6) 0.5171(5) 0.93569(18) 0.0445(10) Uani 1 1 d . . .
H14A H 0.2600 0.6340 0.9247 0.053 Uiso 1 1 calc R . .
B2 B 0.4160(6) 0.0595(5) 0.85780(19) 0.0321(9) Uani 1 1 d . . .
O7 O 0.4499(4) 0.0874(3) 0.79637(12) 0.0383(6) Uani 1 1 d . . .
H7C H 0.416(5) 0.166(5) 0.7722(19) 0.046 Uiso 1 1 d . . .
O8 O 0.4441(4) -0.1007(3) 0.88134(12) 0.0432(7) Uani 1 1 d . . .
H2C H 0.477(6) -0.157(6) 0.853(2) 0.052 Uiso 1 1 d . . .
O9 O 0.4260(4) 0.3501(4) 0.71756(14) 0.0443(7) Uani 1 1 d D . .
H4C H 0.348(6) 0.373(6) 0.691(2) 0.053 Uiso 1 1 d . . .
H4D H 0.488(5) 0.439(4) 0.7345(18) 0.053 Uiso 1 1 d D . .
O10 O 0.4078(5) 0.3546(4) 0.20715(15) 0.0470(8) Uani 1 1 d . . .
H10C H 0.339(7) 0.382(7) 0.191(2) 0.056 Uiso 1 1 d . . .
H10D H 0.375(6) 0.289(6) 0.238(2) 0.056 Uiso 1 1 d . . .

loop_
_atom_site_aniso_label
_atom_site_aniso_U_11
_atom_site_aniso_U_22
_atom_site_aniso_U_33
_atom_site_aniso_U_23
_atom_site_aniso_U_13
_atom_site_aniso_U_12
Pd1 0.03274(16) 0.02025(14) 0.03209(16) -0.00485(10) 0.01093(10) 0.00193(10)
S1 0.0545(7) 0.0257(4) 0.0367(5) -0.0003(4) 0.0152(4) 0.0088(4)
C1 0.038(2) 0.0303(18) 0.0345(18) -0.0046(15) 0.0060(15) 0.0065(16)
O1 0.082(2) 0.0450(16) 0.0332(14) -0.0013(12) 0.0220(14) 0.0190(15)
S2 0.0676(7) 0.0256(4) 0.0374(5) 0.0004(4) 0.0181(5) 0.0119(5)
C2 0.040(2) 0.0292(18) 0.0356(18) -0.0063(15) 0.0084(15) 0.0068(16)
O2 0.080(2) 0.0320(14) 0.0417(15) -0.0068(12) 0.0131(14) 0.0233(14)
S3 0.0639(7) 0.0262(4) 0.0364(5) -0.0017(4) 0.0161(4) 0.0109(4)
C3 0.036(2) 0.0306(18) 0.0364(18) -0.0069(15) 0.0059(15) 0.0084(16)
O3 0.086(2) 0.0379(15) 0.0403(15) -0.0058(12) 0.0121(14) 0.0286(15)
S4 0.0527(6) 0.0259(4) 0.0372(5) -0.0008(4) 0.0159(4) 0.0054(4)
C4 0.037(2) 0.0335(19) 0.0373(19) -0.0050(16) 0.0095(16) 0.0038(16)
O4 0.090(2) 0.0459(17) 0.0381(15) -0.0020(13) 0.0269(15) 0.0185(16)
N1 0.047(2) 0.0396(18) 0.0396(17) -0.0141(14) 0.0121(14) 0.0063(15)
C5 0.063(3) 0.0302(19) 0.049(2) -0.0073(17) 0.018(2) 0.0054(19)
C6 0.061(3) 0.033(2) 0.039(2) -0.0011(16) 0.0187(19) 0.0046(19)
C7 0.033(2) 0.0325(18) 0.0330(17) -0.0055(15) 0.0086(15) 0.0066(15)
C8 0.053(3) 0.0348(19) 0.0335(18) 0.0011(16) 0.0100(17) 0.0077(18)
C9 0.056(3) 0.050(2) 0.0315(19) -0.0025(17) 0.0148(18) 0.004(2)
B1 0.040(3) 0.031(2) 0.0301(19) -0.0059(17) 0.0089(17) 0.0077(18)
O5 0.071(2) 0.0338(15) 0.0385(16) -0.0005(12) 0.0235(14) 0.0159(14)
O6 0.066(2) 0.0321(15) 0.0402(15) 0.0000(12) 0.0148(14) 0.0165(14)
N2 0.049(2) 0.0362(17) 0.0373(17) -0.0111(14) 0.0142(14) 0.0052(15)
C10 0.059(3) 0.043(2) 0.0299(18) -0.0018(17) 0.0145(18) 0.005(2)
C11 0.057(3) 0.0313(19) 0.0321(18) 0.0005(15) 0.0109(17) 0.0058(18)
C12 0.033(2) 0.0297(17) 0.0314(17) -0.0046(14) 0.0077(14) 0.0009(15)
C13 0.055(3) 0.0312(19) 0.0356(19) -0.0007(16) 0.0167(17) 0.0044(18)
C14 0.058(3) 0.0297(19) 0.047(2) -0.0006(17) 0.0157(19) 0.0081(19)
B2 0.031(2) 0.031(2) 0.034(2) -0.0045(17) 0.0056(16) 0.0019(17)
O7 0.0553(18) 0.0290(13) 0.0330(13) -0.0007(10) 0.0155(12) 0.0113(12)
O8 0.062(2) 0.0323(14) 0.0378(14) -0.0001(11) 0.0157(13) 0.0135(13)
O9 0.056(2) 0.0301(14) 0.0464(16) 0.0014(12) 0.0005(13) 0.0098(13)
O10 0.062(2) 0.0326(15) 0.0482(18) 0.0034(13) 0.0090(15) 0.0118(14)

loop_
_atom_type_symbol
_atom_type_description
_atom_type_scat_dispersion_real
_atom_type_scat_dispersion_imag
_atom_type_scat_source
C C 0.0033 0.0016 'International Tables Vol C Tables 4.2.6.8 and 6.1.1.4'
H H 0.0000 0.0000 'International Tables Vol C Tables 4.2.6.8 and 6.1.1.4'
B B 0.0013 0.0007 'International Tables Vol C Tables 4.2.6.8 and 6.1.1.4'
N N 0.0061 0.0033 'International Tables Vol C Tables 4.2.6.8 and 6.1.1.4'
O O 0.0106 0.0060 'International Tables Vol C Tables 4.2.6.8 and 6.1.1.4'
S S 0.1246 0.1234 'International Tables Vol C Tables 4.2.6.8 and 6.1.1.4'
Pd Pd -0.9988 1.0072 'International Tables Vol C Tables 4.2.6.8 and 6.1.1.4'

loop_
_geom_angle_atom_site_label_1
_geom_angle_atom_site_label_2
_geom_angle_atom_site_label_3
_geom_angle
_geom_angle_site_symmetry_1
_geom_angle_site_symmetry_3
_geom_angle_publ_flag
S2 Pd1 S3 179.34(4) . . ?
S2 Pd1 S4 89.96(4) . . ?
S3 Pd1 S4 90.25(4) . . ?
S2 Pd1 S1 90.09(4) . . ?
S3 Pd1 S1 89.71(4) . . ?
S4 Pd1 S1 179.14(4) . . ?
C1 S1 Pd1 104.67(13) . . ?
O1 C1 C2 117.3(3) . . ?
O1 C1 S1 123.1(3) . . ?
C2 C1 S1 119.6(2) . . ?
C2 S2 Pd1 104.84(13) . . ?
O2 C2 C1 116.6(3) . . ?
O2 C2 S2 123.1(3) . . ?
C1 C2 S2 120.4(2) . . ?
C3 S3 Pd1 104.78(13) . . ?
O3 C3 C4 116.0(3) . . ?
O3 C3 S3 123.4(3) . . ?
C4 C3 S3 120.6(2) . . ?
C4 S4 Pd1 104.59(13) . . ?
O4 C4 C3 117.1(3) . . ?
O4 C4 S4 123.4(3) . . ?
C3 C4 S4 119.5(2) . . ?
C9 N1 C5 122.5(3) . . ?
N1 C5 C6 119.0(4) . . ?
C5 C6 C7 120.9(4) . . ?
C8 C7 C6 117.0(3) . . ?
C8 C7 B1 122.0(3) . . ?
C6 C7 B1 121.0(3) . . ?
C9 C8 C7 120.7(4) . . ?
N1 C9 C8 119.8(3) . . ?
O6 B1 O5 126.8(3) . . ?
O6 B1 C7 118.5(3) . . ?
O5 B1 C7 114.7(3) . . ?
C10 N2 C14 122.2(3) . . ?
N2 C10 C11 120.0(3) . . ?
C10 C11 C12 120.9(3) . . ?
C11 C12 C13 117.2(3) . . ?
C11 C12 B2 119.9(3) . . ?
C13 C12 B2 123.0(3) . . ?
C14 C13 C12 120.0(3) . . ?
N2 C14 C13 119.7(3) . . ?
O7 B2 O8 120.3(3) . . ?
O7 B2 C12 122.5(3) . . ?
O8 B2 C12 117.1(3) . . ?

loop_
_geom_bond_atom_site_label_1
_geom_bond_atom_site_label_2
_geom_bond_distance
_geom_bond_site_symmetry_2
_geom_bond_publ_flag
Pd1 S2 2.2873(11) . ?
Pd1 S3 2.2883(11) . ?
Pd1 S4 2.3012(10) . ?
Pd1 S1 2.3018(10) . ?
S1 C1 1.718(4) . ?
C1 O1 1.224(4) . ?
C1 C2 1.535(5) . ?
S2 C2 1.709(3) . ?
C2 O2 1.230(4) . ?
S3 C3 1.702(3) . ?
C3 O3 1.231(4) . ?
C3 C4 1.539(5) . ?
S4 C4 1.716(4) . ?
C4 O4 1.226(4) . ?
N1 C9 1.331(5) . ?
N1 C5 1.335(5) . ?
C5 C6 1.371(5) . ?
C6 C7 1.391(5) . ?
C7 C8 1.388(5) . ?
C7 B1 1.592(5) . ?
C8 C9 1.362(5) . ?
B1 O6 1.338(5) . ?
B1 O5 1.346(5) . ?
N2 C10 1.328(5) . ?
N2 C14 1.335(5) . ?
C10 C11 1.361(5) . ?
C11 C12 1.388(5) . ?
C12 C13 1.397(5) . ?
C12 B2 1.599(5) . ?
C13 C14 1.379(5) . ?
B2 O7 1.343(5) . ?
B2 O8 1.345(5) . ?

loop_
_geom_torsion_atom_site_label_1
_geom_torsion_atom_site_label_2
_geom_torsion_atom_site_label_3
_geom_torsion_atom_site_label_4
_geom_torsion
_geom_torsion_site_symmetry_1
_geom_torsion_site_symmetry_2
_geom_torsion_site_symmetry_3
_geom_torsion_site_symmetry_4
_geom_torsion_publ_flag
S2 Pd1 S1 C1 -4.41(14) . . . . ?
S3 Pd1 S1 C1 174.96(14) . . . . ?
S4 Pd1 S1 C1 -98(2) . . . . ?
Pd1 S1 C1 O1 -178.8(3) . . . . ?
Pd1 S1 C1 C2 1.6(3) . . . . ?
S3 Pd1 S2 C2 -66(3) . . . . ?
S4 Pd1 S2 C2 -174.86(14) . . . . ?
S1 Pd1 S2 C2 6.00(14) . . . . ?
O1 C1 C2 O2 2.7(5) . . . . ?
S1 C1 C2 O2 -177.7(3) . . . . ?
O1 C1 C2 S2 -175.9(3) . . . . ?
S1 C1 C2 S2 3.7(4) . . . . ?
Pd1 S2 C2 O2 174.7(3) . . . . ?
Pd1 S2 C2 C1 -6.9(3) . . . . ?
S2 Pd1 S3 C3 -113(3) . . . . ?
S4 Pd1 S3 C3 -4.29(14) . . . . ?
S1 Pd1 S3 C3 174.85(14) . . . . ?
Pd1 S3 C3 O3 -175.6(3) . . . . ?
Pd1 S3 C3 C4 5.0(3) . . . . ?
S2 Pd1 S4 C4 -177.48(14) . . . . ?
S3 Pd1 S4 C4 3.14(14) . . . . ?
S1 Pd1 S4 C4 -84(2) . . . . ?
O3 C3 C4 O4 -2.3(5) . . . . ?
S3 C3 C4 O4 177.2(3) . . . . ?
O3 C3 C4 S4 177.8(3) . . . . ?
S3 C3 C4 S4 -2.7(4) . . . . ?
Pd1 S4 C4 O4 179.0(3) . . . . ?
Pd1 S4 C4 C3 -1.1(3) . . . . ?
C9 N1 C5 C6 1.2(6) . . . . ?
N1 C5 C6 C7 -0.3(6) . . . . ?
C5 C6 C7 C8 -0.6(6) . . . . ?
C5 C6 C7 B1 179.5(4) . . . . ?
C6 C7 C8 C9 0.7(6) . . . . ?
B1 C7 C8 C9 -179.4(4) . . . . ?
C5 N1 C9 C8 -1.1(6) . . . . ?
C7 C8 C9 N1 0.1(6) . . . . ?
C8 C7 B1 O6 1.9(6) . . . . ?
C6 C7 B1 O6 -178.2(4) . . . . ?
C8 C7 B1 O5 -179.0(4) . . . . ?
C6 C7 B1 O5 0.9(6) . . . . ?
C14 N2 C10 C11 1.4(6) . . . . ?
N2 C10 C11 C12 -0.4(6) . . . . ?
C10 C11 C12 C13 -0.7(6) . . . . ?
C10 C11 C12 B2 178.8(4) . . . . ?
C11 C12 C13 C14 0.9(6) . . . . ?
B2 C12 C13 C14 -178.5(3) . . . . ?
C10 N2 C14 C13 -1.2(6) . . . . ?
C12 C13 C14 N2 0.0(6) . . . . ?
C11 C12 B2 O7 179.3(4) . . . . ?
C13 C12 B2 O7 -1.3(6) . . . . ?
C11 C12 B2 O8 -3.7(5) . . . . ?
C13 C12 B2 O8 175.7(4) . . . . ?
